data_2237844
loop_
_publ_author_name
'Rivadulla, Marcos L.'
'Fall, Alioune'
'Gonz\'alez, Mar\'ia'
'Matos, Maria J.'

_publ_section_title
;
 (1<i>S</i>,2<i>S</i>,5<i>S</i>)-2-Methyl-3-oxo-5-(prop-1-en-2-yl)cyclohexane-1-carbonitrile
;
_journal_coeditor_code GO2087
_journal_issue 5
_journal_name_full 'Acta Crystallographica Section E'
_journal_page_first o799
_journal_paper_doi 10.1107/S1600536813011197
_journal_volume 69
_journal_year 2013
_chemical_formula_iupac 'C11 H15 N O'
_chemical_formula_moiety 'C11 H15 N O'
_chemical_formula_sum 'C11 H15 N O'
_chemical_formula_weight 177.24
_chemical_name_systematic (1<i>S</i>,2<i>S</i>,5<i>S</i>)-2-Methyl-3-oxo-5-(prop-1-en-2-yl)cyclohexane-1-carbonitrile
_space_group_IT_number 19
_symmetry_cell_setting orthorhombic
_symmetry_space_group_name_Hall 'P 2ac 2ab'
_symmetry_space_group_name_H-M 'P 21 21 21'
_atom_sites_solution_hydrogens geom
_atom_sites_solution_primary direct
_atom_sites_solution_secondary difmap
_audit_creation_method SHELXL-97
_cell_angle_alpha 90.00
_cell_angle_beta 90.00
_cell_angle_gamma 90.00
_cell_formula_units_Z 4
_cell_length_a 5.2892(8)
_cell_length_b 10.7213(16)
_cell_length_c 19.559(3)
_cell_measurement_reflns_used 3155
_cell_measurement_temperature 293(2)
_cell_measurement_theta_max 26.85
_cell_measurement_theta_min 2.82
_cell_volume 1109.1(3)
_computing_cell_refinement 'SAINT (Bruker, 2007)'
_computing_data_collection 'SMART (Bruker, 2007)'
_computing_data_reduction 'SAINT (Bruker, 2007)'
_computing_molecular_graphics 'SHELXTL (Bruker, 2007)'
_computing_publication_material 'PLATON (Spek, 2009)'
_computing_structure_refinement 'SHELXL97 (Sheldrick, 2008)'
_computing_structure_solution 'SHELXS97 (Sheldrick, 2008)'
_diffrn_ambient_temperature 293(2)
_diffrn_measured_fraction_theta_full 0.991
_diffrn_measured_fraction_theta_max 0.991
_diffrn_measurement_device_type 'Bruker SMART CCD area-detector'
_diffrn_measurement_method 'phi and omega scans'
_diffrn_radiation_monochromator graphite
_diffrn_radiation_source 'fine-focus sealed tube'
_diffrn_radiation_type MoK\a
_diffrn_radiation_wavelength 0.71073
_diffrn_reflns_av_R_equivalents 0.0231
_diffrn_reflns_av_sigmaI/netI 0.0224
_diffrn_reflns_limit_h_max 6
_diffrn_reflns_limit_h_min -6
_diffrn_reflns_limit_k_max 13
_diffrn_reflns_limit_k_min -13
_diffrn_reflns_limit_l_max 25
_diffrn_reflns_limit_l_min -19
_diffrn_reflns_number 7138
_diffrn_reflns_theta_full 27.93
_diffrn_reflns_theta_max 27.93
_diffrn_reflns_theta_min 2.08
_exptl_absorpt_coefficient_mu 0.068
_exptl_absorpt_correction_T_max 1.0000
_exptl_absorpt_correction_T_min 0.8610
_exptl_absorpt_correction_type multi-scan
_exptl_absorpt_process_details '(SADABS; Sheldrick, 1995)'
_exptl_crystal_colour colourless
_exptl_crystal_density_diffrn 1.061
_exptl_crystal_density_method 'not measured'
_exptl_crystal_description prism
_exptl_crystal_F_000 384
_exptl_crystal_size_max 0.60
_exptl_crystal_size_mid 0.56
_exptl_crystal_size_min 0.42
_refine_diff_density_max 0.239
_refine_diff_density_min -0.203
_refine_ls_abs_structure_Flack -1(2)
_refine_ls_extinction_method none
_refine_ls_goodness_of_fit_ref 1.038
_refine_ls_hydrogen_treatment constr
_refine_ls_matrix_type full
_refine_ls_number_parameters 120
_refine_ls_number_reflns 2590
_refine_ls_number_restraints 0
_refine_ls_restrained_S_all 1.038
_refine_ls_R_factor_all 0.0650
_refine_ls_R_factor_gt 0.0523
_refine_ls_shift/su_max 0.000
_refine_ls_shift/su_mean 0.000
_refine_ls_structure_factor_coef Fsqd
_refine_ls_weighting_details 'calc w=1/[\s^2^(Fo^2^)+(0.1051P)^2^+0.0575P] where P=(Fo^2^+2Fc^2^)/3'
_refine_ls_weighting_scheme calc
_refine_ls_wR_factor_gt 0.1485
_refine_ls_wR_factor_ref 0.1641
_reflns_number_gt 2112
_reflns_number_total 2590
_reflns_threshold_expression I>2sigma(I)
_cod_data_source_file go2087.cif
_cod_data_source_block I
_cod_database_code 2237844
_cod_database_fobs_code 2237844

loop_
_symmetry_equiv_pos_as_xyz
'x, y, z'
'-x+1/2, -y, z+1/2'
'-x, y+1/2, -z+1/2'
'x+1/2, -y+1/2, -z'

loop_
_atom_site_type_symbol
_atom_site_label
_atom_site_fract_x
_atom_site_fract_y
_atom_site_fract_z
_atom_site_U_iso_or_equiv
_atom_site_adp_type
_atom_site_calc_flag
_atom_site_refinement_flags
_atom_site_occupancy
_atom_site_symmetry_multiplicity
O O 0.1359(3) 0.16426(13) 0.97088(8) 0.0752(4) Uani d . 1 1
N N 0.1851(4) -0.20500(17) 0.92433(12) 0.0888(6) Uani d . 1 1
C C1 0.5822(3) -0.06508(16) 0.94292(9) 0.0573(4) Uani d . 1 1
H H1 0.7132 -0.1143 0.9659 0.069 Uiso calc R 1 1
C C2 0.5121(4) 0.04653(16) 0.99035(8) 0.0588(4) Uani d . 1 1
H H2 0.6689 0.0917 1.0002 0.071 Uiso calc R 1 1
C C3 0.3426(3) 0.13420(15) 0.95095(9) 0.0564(4) Uani d . 1 1
C C4 0.4468(4) 0.17830(18) 0.88397(11) 0.0705(5) Uani d . 1 1
H H4A 0.5991 0.2266 0.8919 0.085 Uiso calc R 1 1
H H4B 0.3243 0.2320 0.8617 0.085 Uiso calc R 1 1
C C5 0.5082(4) 0.06743(17) 0.83708(9) 0.0625(4) Uani d . 1 1
H H5 0.3501 0.0222 0.8288 0.075 Uiso calc R 1 1
C C6 0.6881(4) -0.02143(19) 0.87410(10) 0.0646(5) Uani d . 1 1
H H6A 0.8484 0.0203 0.8816 0.078 Uiso calc R 1 1
H H6B 0.7192 -0.0935 0.8454 0.078 Uiso calc R 1 1
C C7 0.6110(5) 0.1083(2) 0.76790(12) 0.0885(7) Uani d . 1 1
C C8 0.7980(8) 0.2010(4) 0.76281(18) 0.1574(17) Uani d . 1 1
H H8A 0.7514 0.2597 0.7280 0.236 Uiso calc R 1 1
H H8B 0.9568 0.1631 0.7511 0.236 Uiso calc R 1 1
H H8C 0.8137 0.2434 0.8058 0.236 Uiso calc R 1 1
C C9 0.5180(13) 0.0550(7) 0.71081(16) 0.263(4) Uani d . 1 1
H H9A 0.5776 0.0796 0.6681 0.316 Uiso calc R 1 1
H H9B 0.3943 -0.0063 0.7141 0.316 Uiso calc R 1 1
C C10 0.3602(4) -0.14556(16) 0.93301(10) 0.0642(5) Uani d . 1 1
C C11 0.4019(6) 0.0058(2) 1.05820(10) 0.0901(7) Uani d . 1 1
H H11A 0.2379 -0.0301 1.0509 0.135 Uiso calc R 1 1
H H11B 0.3870 0.0768 1.0879 0.135 Uiso calc R 1 1
H H11C 0.5111 -0.0550 1.0789 0.135 Uiso calc R 1 1

loop_
_atom_site_aniso_label
_atom_site_aniso_U_11
_atom_site_aniso_U_22
_atom_site_aniso_U_33
_atom_site_aniso_U_12
_atom_site_aniso_U_13
_atom_site_aniso_U_23
O 0.0629(8) 0.0698(8) 0.0928(10) 0.0087(7) 0.0027(7) -0.0158(7)
N 0.1012(14) 0.0644(10) 0.1009(14) -0.0174(11) 0.0103(12) -0.0007(9)
C1 0.0587(9) 0.0538(8) 0.0594(9) 0.0115(7) 0.0018(7) -0.0007(7)
C2 0.0646(10) 0.0575(8) 0.0542(8) 0.0038(8) -0.0016(8) -0.0046(7)
C3 0.0598(9) 0.0453(7) 0.0641(9) -0.0001(7) -0.0026(8) -0.0111(6)
C4 0.0820(13) 0.0565(9) 0.0729(11) 0.0033(9) -0.0021(10) 0.0073(8)
C5 0.0656(10) 0.0669(10) 0.0549(9) -0.0066(9) 0.0005(8) 0.0009(8)
C6 0.0609(10) 0.0682(10) 0.0647(9) 0.0022(9) 0.0111(8) -0.0039(8)
C7 0.1031(17) 0.0994(15) 0.0630(11) -0.0087(15) 0.0083(12) 0.0114(11)
C8 0.179(3) 0.205(4) 0.0891(19) -0.075(4) 0.014(2) 0.044(2)
C9 0.358(9) 0.365(8) 0.0663(17) -0.233(8) 0.047(3) -0.045(3)
C10 0.0789(12) 0.0467(8) 0.0669(10) 0.0016(9) 0.0094(9) 0.0003(7)
C11 0.129(2) 0.0840(13) 0.0578(10) 0.0202(15) 0.0180(12) -0.0017(10)

loop_
_atom_type_symbol
_atom_type_description
_atom_type_scat_dispersion_real
_atom_type_scat_dispersion_imag
_atom_type_scat_source
C C 0.0033 0.0016 'International Tables Vol C Tables 4.2.6.8 and 6.1.1.4'
H H 0.0000 0.0000 'International Tables Vol C Tables 4.2.6.8 and 6.1.1.4'
N N 0.0061 0.0033 'International Tables Vol C Tables 4.2.6.8 and 6.1.1.4'
O O 0.0106 0.0060 'International Tables Vol C Tables 4.2.6.8 and 6.1.1.4'

loop_
_geom_angle_atom_site_label_1
_geom_angle_atom_site_label_2
_geom_angle_atom_site_label_3
_geom_angle
C10 C1 C6 110.83(16)
C10 C1 C2 109.82(15)
C6 C1 C2 112.06(14)
C10 C1 H1 108.0
C6 C1 H1 108.0
C2 C1 H1 108.0
C3 C2 C11 113.48(17)
C3 C2 C1 108.38(13)
C11 C2 C1 113.08(16)
C3 C2 H2 107.2
C11 C2 H2 107.2
C1 C2 H2 107.2
O C3 C4 122.18(18)
O C3 C2 122.69(18)
C4 C3 C2 115.10(16)
C3 C4 C5 110.84(15)
C3 C4 H4A 109.5
C5 C4 H4A 109.5
C3 C4 H4B 109.5
C5 C4 H4B 109.5
H4A C4 H4B 108.1
C7 C5 C6 112.20(17)
C7 C5 C4 112.55(17)
C6 C5 C4 109.32(15)
C7 C5 H5 107.5
C6 C5 H5 107.5
C4 C5 H5 107.5
C5 C6 C1 112.29(15)
C5 C6 H6A 109.1
C1 C6 H6A 109.1
C5 C6 H6B 109.1
C1 C6 H6B 109.1
H6A C6 H6B 107.9
C9 C7 C8 119.8(3)
C9 C7 C5 119.0(3)
C8 C7 C5 121.2(2)
C7 C8 H8A 109.5
C7 C8 H8B 109.5
H8A C8 H8B 109.5
C7 C8 H8C 109.5
H8A C8 H8C 109.5
H8B C8 H8C 109.5
C7 C9 H9A 120.0
C7 C9 H9B 120.0
H9A C9 H9B 120.0
N C10 C1 178.0(2)
C2 C11 H11A 109.5
C2 C11 H11B 109.5
H11A C11 H11B 109.5
C2 C11 H11C 109.5
H11A C11 H11C 109.5
H11B C11 H11C 109.5

loop_
_geom_bond_atom_site_label_1
_geom_bond_atom_site_label_2
_geom_bond_distance
O C3 1.205(2)
N C10 1.137(3)
C1 C10 1.470(3)
C1 C6 1.531(3)
C1 C2 1.559(2)
C1 H1 0.9800
C2 C3 1.510(2)
C2 C11 1.513(3)
C2 H2 0.9800
C3 C4 1.498(3)
C4 C5 1.536(3)
C4 H4A 0.9700
C4 H4B 0.9700
C5 C7 1.522(3)
C5 C6 1.529(3)
C5 H5 0.9800
C6 H6A 0.9700
C6 H6B 0.9700
C7 C9 1.347(5)
C7 C8 1.406(5)
C8 H8A 0.9600
C8 H8B 0.9600
C8 H8C 0.9600
C9 H9A 0.9300
C9 H9B 0.9300
C11 H11A 0.9600
C11 H11B 0.9600
C11 H11C 0.9600

loop_
_geom_torsion_atom_site_label_1
_geom_torsion_atom_site_label_2
_geom_torsion_atom_site_label_3
_geom_torsion_atom_site_label_4
_geom_torsion
C10 C1 C2 C3 -71.53(18)
C6 C1 C2 C3 52.1(2)
C10 C1 C2 C11 55.2(2)
C6 C1 C2 C11 178.83(19)
C11 C2 C3 O -2.8(2)
C1 C2 C3 O 123.73(18)
C11 C2 C3 C4 179.06(17)
C1 C2 C3 C4 -54.45(19)
O C3 C4 C5 -120.6(2)
C2 C3 C4 C5 57.6(2)
C3 C4 C5 C7 179.12(18)
C3 C4 C5 C6 -55.5(2)
C7 C5 C6 C1 -178.64(18)
C4 C5 C6 C1 55.8(2)
C10 C1 C6 C5 67.67(19)
C2 C1 C6 C5 -55.4(2)
C6 C5 C7 C9 102.3(5)
C4 C5 C7 C9 -133.9(5)
C6 C5 C7 C8 -78.4(3)
C4 C5 C7 C8 45.4(4)
C6 C1 C10 N -58(6)
C2 C1 C10 N 66(6)
